data_1504662
loop_
_publ_author_name
'Yumoto, Koji'
'Irie, Masahiro'
'Matsuda, Kenji'

_publ_contact_author
;Prof. Kenji. Matsuda
Department of Chemistry and Biochemistry
Graduate School of Engineering, Kyushu University
Motooka 744, Nishi-ku, Fukuoka 819-0395, Japan
;
_publ_section_title
;
 Control of the photoreactivity of diarylethene derivatives by
 quaternarization of the pyridylethynyl group.
;
_journal_issue 10
_journal_name_full 'Organic letters'
_journal_page_first 2051
_journal_page_last 2054
_journal_paper_doi 10.1021/ol8005216
_journal_volume 10
_journal_year 2008
_chemical_formula_sum 'C41 H26 F18 N2 P2 S2'
_chemical_formula_weight 1014.70
_chemical_name_systematic
; 
 ? 
;
_space_group_IT_number 43
_symmetry_cell_setting orthorhombic
_symmetry_space_group_name_Hall 'F 2 -2d'
_symmetry_space_group_name_H-M 'F d d 2'
_atom_sites_solution_hydrogens geom
_atom_sites_solution_primary direct
_atom_sites_solution_secondary difmap
_audit_creation_method SHELXL-97
_cell_angle_alpha 90.00
_cell_angle_beta 90.00
_cell_angle_gamma 90.00
_cell_formula_units_Z 8
_cell_length_a 25.929(2)
_cell_length_b 34.278(3)
_cell_length_c 9.4606(9)
_cell_measurement_reflns_used 4244
_cell_measurement_temperature 123(2)
_cell_measurement_theta_max 21.22
_cell_measurement_theta_min 2.37
_cell_volume 8408.5(13)
_computing_cell_refinement 'Bruker SMART'
_computing_data_collection 'Bruker SMART'
_computing_data_reduction 'Bruker SAINT'
_computing_molecular_graphics 'Bruker SHELXTL'
_computing_publication_material 'Bruker SHELXTL'
_computing_structure_refinement 'SHELXL-97 (Sheldrick, 1997)'
_computing_structure_solution 'SHELXS-97 (Sheldrick, 1990)'
_diffrn_ambient_temperature 123(2)
_diffrn_detector_area_resol_mean 8.333
_diffrn_measured_fraction_theta_full 1.000
_diffrn_measured_fraction_theta_max 1.000
_diffrn_measurement_device_type 'CCD area detector'
_diffrn_measurement_method 'phi and omega scans'
_diffrn_radiation_monochromator graphite
_diffrn_radiation_source 'fine-focus sealed tube'
_diffrn_radiation_type MoK\a
_diffrn_radiation_wavelength 0.71073
_diffrn_reflns_av_R_equivalents 0.0424
_diffrn_reflns_av_sigmaI/netI 0.0315
_diffrn_reflns_limit_h_max 30
_diffrn_reflns_limit_h_min -31
_diffrn_reflns_limit_k_max 40
_diffrn_reflns_limit_k_min -40
_diffrn_reflns_limit_l_max 11
_diffrn_reflns_limit_l_min -11
_diffrn_reflns_number 20381
_diffrn_reflns_theta_full 25.27
_diffrn_reflns_theta_max 25.27
_diffrn_reflns_theta_min 1.97
_exptl_absorpt_coefficient_mu 0.318
_exptl_absorpt_correction_T_max 0.9689
_exptl_absorpt_correction_T_min 0.9248
_exptl_absorpt_correction_type empirical
_exptl_absorpt_process_details
;
SADABS Sheldrick 1996
;
_exptl_crystal_colour yellow
_exptl_crystal_density_diffrn 1.603
_exptl_crystal_density_method 'not measured'
_exptl_crystal_description needle
_exptl_crystal_F_000 4080
_exptl_crystal_size_max 0.25
_exptl_crystal_size_mid 0.10
_exptl_crystal_size_min 0.10
_refine_diff_density_max 0.467
_refine_diff_density_min -0.477
_refine_diff_density_rms 0.052
_refine_ls_abs_structure_details 'Flack H D (1983), Acta Cryst. A39, 876-881'
_refine_ls_abs_structure_Flack -0.04(9)
_refine_ls_extinction_method none
_refine_ls_goodness_of_fit_ref 2.616
_refine_ls_hydrogen_treatment constr
_refine_ls_matrix_type full
_refine_ls_number_parameters 295
_refine_ls_number_reflns 3818
_refine_ls_number_restraints 1
_refine_ls_restrained_S_all 2.616
_refine_ls_R_factor_all 0.0768
_refine_ls_R_factor_gt 0.0555
_refine_ls_shift/su_max 0.000
_refine_ls_shift/su_mean 0.000
_refine_ls_structure_factor_coef Fsqd
_refine_ls_weighting_details 'calc w=1/[\s^2^(Fo^2^)+(0.0000P)^2^+0.0000P] where P=(Fo^2^+2Fc^2^)/3'
_refine_ls_weighting_scheme calc
_refine_ls_wR_factor_gt 0.0772
_refine_ls_wR_factor_ref 0.0791
_reflns_number_gt 2944
_reflns_number_total 3818
_reflns_threshold_expression >2sigma(I)
_cod_data_source_file ol8005216-file005.cif
_cod_data_source_block 2a
_cod_depositor_comments
;
The following automatic conversions were performed:

'_symmetry_cell_setting' value 'Orthorhombic' changed to
'orthorhombic' according to
/home/saulius/struct/CIF-dictionaries/cif_core.dic dictionary named
'cif_core.dic' version 2.4.1 from 2010-06-29.

Automatic conversion script
Id: cif_fix_values 1715 2011-07-08 13:25:40Z adriana 
;
_cod_original_cell_volume 8408.6(13)
_cod_original_sg_symbol_H-M Fdd2
_cod_database_code 1504662

loop_
_symmetry_equiv_pos_as_xyz
'x, y, z'
'-x, -y, z'
'x+1/4, -y+1/4, z+1/4'
'-x+1/4, y+1/4, z+1/4'
'x, y+1/2, z+1/2'
'-x, -y+1/2, z+1/2'
'x+1/4, -y+3/4, z+3/4'
'-x+1/4, y+3/4, z+3/4'
'x+1/2, y, z+1/2'
'-x+1/2, -y, z+1/2'
'x+3/4, -y+1/4, z+3/4'
'-x+3/4, y+1/4, z+3/4'
'x+1/2, y+1/2, z'
'-x+1/2, -y+1/2, z'
'x+3/4, -y+3/4, z+1/4'
'-x+3/4, y+3/4, z+1/4'

loop_
_atom_site_label
_atom_site_type_symbol
_atom_site_fract_x
_atom_site_fract_y
_atom_site_fract_z
_atom_site_U_iso_or_equiv
_atom_site_adp_type
_atom_site_occupancy
_atom_site_symmetry_multiplicity
_atom_site_calc_flag
_atom_site_refinement_flags
P1 P 0.23777(6) 0.07370(3) 0.34351(17) 0.0712(4) Uani 1 1 d .
S1 S 0.08392(4) 0.04908(3) 0.56014(12) 0.0569(3) Uani 1 1 d .
C2 C 0.04090(13) 0.03516(10) 0.7985(4) 0.0408(10) Uani 1 1 d .
C1 C 0.06152(14) 0.01599(11) 0.6833(4) 0.0467(11) Uani 1 1 d .
C3 C 0.04579(13) 0.07593(10) 0.7872(4) 0.0414(10) Uani 1 1 d .
H3 H 0.0351 0.0932 0.8601 0.050 Uiso 1 1 calc R
C5 C 0.01638(14) 0.01453(10) 0.9178(4) 0.0406(10) Uani 1 1 d .
C4 C 0.06700(14) 0.08868(11) 0.6638(4) 0.0454(11) Uani 1 1 d .
C9 C 0.07036(15) -0.05837(12) 0.6419(5) 0.0543(12) Uani 1 1 d .
C13 C 0.05150(15) -0.15876(12) 0.5057(5) 0.0570(12) Uani 1 1 d .
H13 H 0.0394 -0.1715 0.4230 0.068 Uiso 1 1 calc R
C10 C 0.07108(15) -0.10052(12) 0.6293(5) 0.0473(11) Uani 1 1 d .
C11 C 0.08677(17) -0.12293(13) 0.7405(5) 0.0626(13) Uani 1 1 d .
H11 H 0.0995 -0.1110 0.8241 0.075 Uiso 1 1 calc R
C8 C 0.06620(15) -0.02455(13) 0.6611(4) 0.0512(12) Uani 1 1 d .
C16 C 0.07482(14) 0.12912(11) 0.6140(5) 0.0475(11) Uani 1 1 d .
C19 C 0.08773(18) 0.20516(14) 0.5256(6) 0.0776(17) Uani 1 1 d .
H19 H 0.0914 0.2313 0.4939 0.093 Uiso 1 1 calc R
C12 C 0.08410(17) -0.16283(13) 0.7308(5) 0.0622(12) Uani 1 1 d .
H12 H 0.0955 -0.1783 0.8080 0.075 Uiso 1 1 calc R
C18 C 0.07256(16) 0.19792(13) 0.6611(5) 0.0585(12) Uani 1 1 d .
H18 H 0.0664 0.2190 0.7243 0.070 Uiso 1 1 calc R
C14 C 0.05370(15) -0.11873(11) 0.5082(5) 0.0547(12) Uani 1 1 d .
H14 H 0.0435 -0.1039 0.4282 0.066 Uiso 1 1 calc R
C17 C 0.06607(14) 0.15966(12) 0.7064(5) 0.0528(11) Uani 1 1 d .
H17 H 0.0556 0.1545 0.8009 0.063 Uiso 1 1 calc R
C21 C 0.09031(16) 0.13687(13) 0.4799(5) 0.0675(13) Uani 1 1 d .
H21 H 0.0962 0.1160 0.4157 0.081 Uiso 1 1 calc R
C15 C 0.06121(15) -0.22296(11) 0.6108(5) 0.0739(15) Uani 1 1 d .
H15A H 0.0953 -0.2345 0.5950 0.111 Uiso 1 1 calc R
H15B H 0.0381 -0.2303 0.5333 0.111 Uiso 1 1 calc R
H15C H 0.0471 -0.2325 0.7005 0.111 Uiso 1 1 calc R
C20 C 0.0976(2) 0.17524(15) 0.4361(6) 0.0919(18) Uani 1 1 d .
H20 H 0.1096 0.1805 0.3431 0.110 Uiso 1 1 calc R
N1 N 0.06597(12) -0.18017(9) 0.6164(4) 0.0525(10) Uani 1 1 d .
F6 F 0.23472(13) 0.04072(8) 0.4612(3) 0.1129(12) Uani 1 1 d .
F7 F 0.23692(12) 0.04201(7) 0.2231(3) 0.1022(10) Uani 1 1 d .
F9 F 0.23855(11) 0.10659(7) 0.2260(3) 0.0989(10) Uani 1 1 d .
F4 F 0.23831(18) 0.10521(8) 0.4616(3) 0.1528(16) Uani 1 1 d .
F8 F 0.29713(11) 0.07081(11) 0.3440(5) 0.1491(13) Uani 1 1 d .
F5 F 0.17670(11) 0.07511(10) 0.3374(4) 0.1423(13) Uani 1 1 d .
C6 C 0.0292(2) 0.02704(12) 1.0651(5) 0.0695(13) Uani 1 1 d .
C7 C 0.0000 0.0000 1.1633(8) 0.075(2) Uani 1 2 d S
F1 F 0.07950(13) 0.02282(11) 1.0921(3) 0.1529(17) Uani 1 1 d .
F2 F 0.0184(2) 0.06299(8) 1.0959(5) 0.216(3) Uani 1 1 d .
F3 F -0.03099(14) 0.01871(12) 1.2452(5) 0.195(2) Uani 1 1 d .

loop_
_atom_site_aniso_label
_atom_site_aniso_U_11
_atom_site_aniso_U_22
_atom_site_aniso_U_33
_atom_site_aniso_U_23
_atom_site_aniso_U_13
_atom_site_aniso_U_12
P1 0.0963(11) 0.0524(7) 0.0650(8) 0.0063(8) 0.0249(9) 0.0060(8)
S1 0.0568(7) 0.0504(6) 0.0634(8) -0.0051(6) 0.0124(6) -0.0057(6)
C2 0.039(2) 0.031(2) 0.052(3) -0.009(2) 0.001(2) 0.0034(18)
C1 0.042(2) 0.039(2) 0.059(3) -0.004(2) 0.004(2) -0.007(2)
C3 0.040(2) 0.039(2) 0.045(3) -0.004(2) 0.000(2) 0.0000(18)
C5 0.049(3) 0.032(2) 0.041(2) -0.0025(18) -0.004(2) 0.0064(18)
C4 0.035(2) 0.043(3) 0.058(3) -0.001(2) 0.007(2) 0.0025(19)
C9 0.049(3) 0.053(3) 0.061(3) -0.008(2) 0.010(2) -0.005(2)
C13 0.053(3) 0.058(3) 0.060(3) -0.007(3) -0.006(2) -0.004(2)
C10 0.033(2) 0.047(3) 0.062(3) -0.007(3) 0.014(2) 0.003(2)
C11 0.079(3) 0.051(3) 0.058(3) -0.011(3) 0.005(3) 0.002(3)
C8 0.045(3) 0.059(3) 0.050(3) -0.004(2) 0.012(2) -0.003(2)
C16 0.037(2) 0.043(3) 0.063(3) 0.007(2) -0.001(2) -0.0023(19)
C19 0.062(3) 0.055(3) 0.115(6) 0.023(3) 0.006(3) -0.008(3)
C12 0.069(3) 0.055(3) 0.062(3) 0.002(3) 0.002(3) 0.012(3)
C18 0.054(3) 0.047(3) 0.074(4) 0.004(2) -0.006(3) 0.002(2)
C14 0.062(3) 0.042(3) 0.061(3) 0.004(2) 0.004(2) -0.001(2)
C17 0.050(3) 0.047(3) 0.062(3) 0.008(3) -0.002(2) 0.003(2)
C21 0.078(4) 0.054(3) 0.070(4) 0.001(3) 0.014(3) -0.004(3)
C15 0.069(3) 0.037(2) 0.116(4) 0.005(3) 0.017(3) -0.007(2)
C20 0.127(5) 0.062(4) 0.086(4) 0.010(3) 0.033(4) -0.006(3)
N1 0.040(2) 0.049(2) 0.069(3) -0.012(2) 0.0160(19) -0.0025(18)
F6 0.192(4) 0.067(2) 0.079(2) 0.0192(17) 0.035(2) 0.0190(19)
F7 0.161(3) 0.0678(18) 0.078(2) -0.0098(18) 0.007(2) 0.0200(17)
F9 0.148(3) 0.0601(18) 0.088(2) 0.0236(18) 0.023(2) -0.0065(16)
F4 0.327(5) 0.061(2) 0.070(2) -0.0098(18) 0.038(3) 0.003(3)
F8 0.079(2) 0.229(4) 0.140(3) 0.010(3) -0.007(2) -0.018(2)
F5 0.094(2) 0.156(3) 0.177(3) 0.044(3) 0.059(3) 0.032(2)
C6 0.103(4) 0.044(3) 0.062(4) -0.003(3) -0.008(3) -0.004(3)
C7 0.090(6) 0.072(5) 0.065(5) 0.000 0.000 0.010(5)
F1 0.118(3) 0.261(5) 0.080(2) 0.031(3) -0.030(2) -0.120(3)
F2 0.539(8) 0.0439(17) 0.0633(19) -0.0073(19) 0.000(4) 0.006(3)
F3 0.160(3) 0.211(4) 0.213(4) -0.151(4) 0.095(3) -0.083(3)

loop_
_atom_type_symbol
_atom_type_description
_atom_type_scat_dispersion_real
_atom_type_scat_dispersion_imag
_atom_type_scat_source
C C 0.0033 0.0016 'International Tables Vol C Tables 4.2.6.8 and 6.1.1.4'
H H 0.0000 0.0000 'International Tables Vol C Tables 4.2.6.8 and 6.1.1.4'
N N 0.0061 0.0033 'International Tables Vol C Tables 4.2.6.8 and 6.1.1.4'
F F 0.0171 0.0103 'International Tables Vol C Tables 4.2.6.8 and 6.1.1.4'
P P 0.1023 0.0942 'International Tables Vol C Tables 4.2.6.8 and 6.1.1.4'
S S 0.1246 0.1234 'International Tables Vol C Tables 4.2.6.8 and 6.1.1.4'

loop_
_geom_angle_atom_site_label_1
_geom_angle_atom_site_label_2
_geom_angle_atom_site_label_3
_geom_angle
_geom_angle_site_symmetry_1
_geom_angle_site_symmetry_3
F8 P1 F4 91.9(3) . .
F8 P1 F7 88.4(2) . .
F4 P1 F7 179.5(2) . .
F8 P1 F9 92.0(2) . .
F4 P1 F9 90.57(14) . .
F7 P1 F9 89.04(17) . .
F8 P1 F5 177.3(2) . .
F4 P1 F5 90.8(2) . .
F7 P1 F5 88.91(19) . .
F9 P1 F5 88.03(18) . .
F8 P1 F6 90.11(19) . .
F4 P1 F6 89.49(19) . .
F7 P1 F6 90.88(13) . .
F9 P1 F6 177.88(19) . .
F5 P1 F6 89.85(19) . .
C1 S1 C4 92.7(2) . .
C1 C2 C3 112.2(3) . .
C1 C2 C5 122.9(3) . .
C3 C2 C5 125.0(3) . .
C2 C1 C8 128.3(4) . .
C2 C1 S1 110.5(3) . .
C8 C1 S1 121.2(3) . .
C4 C3 C2 114.8(3) . .
C4 C3 H3 122.6 . .
C2 C3 H3 122.6 . .
C5 C5 C2 130.12(19) 2 .
C5 C5 C6 111.3(2) 2 .
C2 C5 C6 118.6(3) . .
C3 C4 C16 129.0(4) . .
C3 C4 S1 109.7(3) . .
C16 C4 S1 121.3(3) . .
C8 C9 C10 173.8(5) . .
N1 C13 C14 121.6(4) . .
N1 C13 H13 119.2 . .
C14 C13 H13 119.2 . .
C11 C10 C14 118.9(4) . .
C11 C10 C9 120.1(4) . .
C14 C10 C9 121.0(4) . .
C10 C11 C12 119.6(4) . .
C10 C11 H11 120.2 . .
C12 C11 H11 120.2 . .
C9 C8 C1 179.5(5) . .
C21 C16 C17 119.5(4) . .
C21 C16 C4 121.5(4) . .
C17 C16 C4 119.1(4) . .
C20 C19 C18 120.3(5) . .
C20 C19 H19 119.8 . .
C18 C19 H19 119.8 . .
N1 C12 C11 121.4(4) . .
N1 C12 H12 119.3 . .
C11 C12 H12 119.3 . .
C19 C18 C17 119.8(4) . .
C19 C18 H18 120.1 . .
C17 C18 H18 120.1 . .
C13 C14 C10 118.7(4) . .
C13 C14 H14 120.7 . .
C10 C14 H14 120.7 . .
C16 C17 C18 120.0(4) . .
C16 C17 H17 120.0 . .
C18 C17 H17 120.0 . .
C16 C21 C20 120.2(5) . .
C16 C21 H21 119.9 . .
C20 C21 H21 119.9 . .
N1 C15 H15A 109.5 . .
N1 C15 H15B 109.5 . .
H15A C15 H15B 109.5 . .
N1 C15 H15C 109.5 . .
H15A C15 H15C 109.5 . .
H15B C15 H15C 109.5 . .
C19 C20 C21 120.2(5) . .
C19 C20 H20 119.9 . .
C21 C20 H20 119.9 . .
C12 N1 C13 119.7(4) . .
C12 N1 C15 120.5(4) . .
C13 N1 C15 119.8(4) . .
F2 C6 F1 105.7(5) . .
F2 C6 C5 115.7(4) . .
F1 C6 C5 111.3(4) . .
F2 C6 C7 109.6(4) . .
F1 C6 C7 107.7(4) . .
C5 C6 C7 106.5(5) . .
F3 C7 F3 106.0(7) . 2
F3 C7 C6 111.2(3) . 2
F3 C7 C6 112.1(3) 2 2
F3 C7 C6 112.1(3) . .
F3 C7 C6 111.2(3) 2 .
C6 C7 C6 104.4(6) 2 .

loop_
_geom_bond_atom_site_label_1
_geom_bond_atom_site_label_2
_geom_bond_distance
_geom_bond_site_symmetry_2
P1 F8 1.542(3) .
P1 F4 1.554(3) .
P1 F7 1.574(3) .
P1 F9 1.584(3) .
P1 F5 1.585(3) .
P1 F6 1.589(3) .
S1 C1 1.726(4) .
S1 C4 1.731(4) .
C2 C1 1.381(5) .
C2 C3 1.407(4) .
C2 C5 1.475(5) .
C1 C8 1.411(5) .
C3 C4 1.363(5) .
C3 H3 0.9500 .
C5 C5 1.309(7) 2
C5 C6 1.496(6) .
C4 C16 1.478(5) .
C9 C8 1.178(5) .
C9 C10 1.450(5) .
C13 N1 1.333(5) .
C13 C14 1.374(5) .
C13 H13 0.9500 .
C10 C11 1.365(6) .
C10 C14 1.380(5) .
C11 C12 1.373(5) .
C11 H11 0.9500 .
C16 C21 1.357(5) .
C16 C17 1.383(6) .
C19 C20 1.355(6) .
C19 C18 1.364(6) .
C19 H19 0.9500 .
C12 N1 1.321(5) .
C12 H12 0.9500 .
C18 C17 1.390(5) .
C18 H18 0.9500 .
C14 H14 0.9500 .
C17 H17 0.9500 .
C21 C20 1.392(5) .
C21 H21 0.9500 .
C15 N1 1.473(4) .
C15 H15A 0.9800 .
C15 H15B 0.9800 .
C15 H15C 0.9800 .
C20 H20 0.9500 .
C6 F2 1.297(5) .
C6 F1 1.336(5) .
C6 C7 1.515(6) .
C7 F3 1.287(5) .
C7 F3 1.287(5) 2
C7 C6 1.515(6) 2
